data_1574618
loop_
_publ_author_name
'Kallmeier, Fabian'
'Nelmes, Gareth R.'
'McMullin, Claire L.'
'Edwards, Alison J.'
'Hicks, Jamie'

_publ_section_title
;
 Enhancing the nucleophilicity of aluminyl anions: targeting selective
 C--H activation
;
_journal_issue 24
_journal_name_full 'Chemical Science'
_journal_page_first 10750
_journal_page_last 10758
_journal_paper_doi 10.1039/D5SC02682B
_journal_volume 16
_journal_year 2025
_chemical_formula_moiety 'C53 H94 Al K N2 O7 Si2, C5 H12'
_chemical_formula_sum 'C58 H106 Al K N2 O7 Si2'
_chemical_formula_weight 1065.70
_space_group_crystal_system monoclinic
_space_group_IT_number 14
_space_group_name_Hall '-P 2yn'
_space_group_name_H-M_alt 'P 1 21/n 1'
_atom_sites_solution_hydrogens mixed
_audit_creation_date 2025-03-10
_audit_creation_method
;
Olex2 1.5
(compiled 2025.03.06 svn.red2d20d0 for OlexSys, GUI svn.r7188)
;
_audit_update_record
;
2025-03-20 deposited with the CCDC.	2025-05-12 downloaded from the CCDC.
;
_cell_angle_alpha 90
_cell_angle_beta 104.568(2)
_cell_angle_gamma 90
_cell_formula_units_Z 4
_cell_length_a 16.7297(3)
_cell_length_b 22.5628(2)
_cell_length_c 17.7034(3)
_cell_measurement_reflns_used 18693
_cell_measurement_temperature 150.00(10)
_cell_measurement_theta_max 75.0150
_cell_measurement_theta_min 3.2220
_cell_volume 6467.64(18)
_computing_cell_refinement 'CrysAlisPro 1.171.42.85a (Rigaku OD, 2023)'
_computing_data_collection 'CrysAlisPro 1.171.42.85a (Rigaku OD, 2023)'
_computing_data_reduction 'CrysAlisPro 1.171.42.85a (Rigaku OD, 2023)'
_computing_molecular_graphics 'Olex2 1.5 (Dolomanov et al., 2009)'
_computing_publication_material 'Olex2 1.5 (Dolomanov et al., 2009)'
_computing_structure_refinement 'SHELXL 2019/3 (Sheldrick, 2015)'
_computing_structure_solution 'SHELXT 2018/2 (Sheldrick, 2018)'
_diffrn_ambient_temperature 150.15
_diffrn_detector_area_resol_mean 10.0000
_diffrn_detector_type HyPix
_diffrn_measured_fraction_theta_full 0.999
_diffrn_measured_fraction_theta_max 0.983
_diffrn_measurement_details
;
List of Runs (angles in degrees, time in seconds):

  # Type    Start    End  Width  t~exp~   \w     \q     \k     \f   Frames
#--------------------------------------------------------------------------
  1  \w     -9.00  16.00   0.50    6.00    --  -46.57  22.00  39.00   50
  2  \w   -123.00 -36.00   0.50    6.00    --  -46.57 -22.00-126.00  174
  3  \w     35.00 109.00   0.50    6.00    --   46.57  22.00  39.00  148
  4  \w      1.00  51.00   0.50    6.00    --   46.57 -22.00-126.00  100
  5  \w     98.00 171.00   0.50   25.00    --  107.75  22.00  39.00  146
  6  \w     -2.00  23.00   0.50    6.00    --  -46.57  19.00-180.00   50
  7  \w    -86.00 -26.00   0.50    6.00    --  -46.57 125.00-180.00  120
  8  \w    -25.00  46.00   0.50    6.00    --   46.57 -19.00  90.00  142
  9  \w     42.00  87.00   0.50   25.00    --  107.75 -61.00   0.00   90
 10  \w     33.00  58.00   0.50   25.00    --  107.75 -30.00 -60.00   50
 11  \w     56.00 103.00   0.50   25.00    --  107.75 -95.00 150.00   94
 12  \w     32.00  59.00   0.50   25.00    --  107.75 -30.00-150.00   54
 13  \w     35.00  70.00   0.50   25.00    --  107.75 -45.00-150.00   70
 14  \w     41.00  69.00   0.50   25.00    --  107.75 -77.00   0.00   56
 15  \w     73.00  99.00   0.50   25.00    --  107.75 -77.00   0.00   52
 16  \w     38.00  70.00   0.50   25.00    --  107.75 -45.00-120.00   64
 17  \w     36.00  67.00   0.50   25.00    --  107.75 -45.00 -60.00   62
 18  \w     34.00  99.00   0.50   25.00    --  107.75 -95.00 120.00  130
 19  \w     69.00 107.00   0.50   25.00    --  107.75-125.00-120.00   76
 20  \w     32.00  57.00   0.50   25.00    --  107.75 -30.00-180.00   50
 21  \w     33.00  59.00   0.50   25.00    --  107.75 -30.00  90.00   52
 22  \w     32.00  57.00   0.50   25.00    --  107.75 -30.00-120.00   50
 23  \w     32.00  57.00   0.50   25.00    --  107.75 -30.00 120.00   50
 24  \w    113.00 166.00   0.50   25.00    --  107.75  45.00 120.00  106
 25  \w     47.00  73.00   0.50   25.00    --  107.75 -61.00  30.00   52
 26  \w     34.00  89.00   0.50   25.00    --  107.75 -61.00 120.00  110
 27  \w     40.00  66.00   0.50   25.00    --  107.75 -45.00   0.00   52
 28  \w     36.00  98.00   0.50   25.00    --  107.75 -95.00  90.00  124
 29  \w     41.00  68.00   0.50   25.00    --  107.75 -45.00 -90.00   54
 30  \w    100.00 132.00   0.50   25.00    --  107.75 125.00-150.00   64
 31  \w    139.00 165.00   0.50   25.00    --  107.75 125.00-150.00   52
 32  \w     41.00  73.00   0.50   25.00    --  107.75 -45.00 120.00   64
;
_diffrn_measurement_device 'four-circle diffractometer'
_diffrn_measurement_device_type 'SuperNova, Dual, Cu at home/near, HyPix'
_diffrn_measurement_method '\w scans'
_diffrn_radiation_type CuK\a
_diffrn_radiation_wavelength 1.54184
_diffrn_reflns_av_R_equivalents 0.0461
_diffrn_reflns_av_unetI/netI 0.0415
_diffrn_reflns_Laue_measured_fraction_full 0.999
_diffrn_reflns_Laue_measured_fraction_max 0.983
_diffrn_reflns_limit_h_max 19
_diffrn_reflns_limit_h_min -21
_diffrn_reflns_limit_k_max 28
_diffrn_reflns_limit_k_min -20
_diffrn_reflns_limit_l_max 21
_diffrn_reflns_limit_l_min -22
_diffrn_reflns_number 58107
_diffrn_reflns_point_group_measured_fraction_full 0.999
_diffrn_reflns_point_group_measured_fraction_max 0.983
_diffrn_reflns_theta_full 67.684
_diffrn_reflns_theta_max 78.070
_diffrn_reflns_theta_min 3.239
_exptl_absorpt_coefficient_mu 1.566
_exptl_absorpt_correction_T_max 1.00000
_exptl_absorpt_correction_T_min 0.82003
_exptl_absorpt_correction_type multi-scan
_exptl_absorpt_process_details
;
CrysAlisPro 1.171.42.85a (Rigaku Oxford Diffraction, 2023)
Empirical absorption correction using spherical harmonics,
implemented in SCALE3 ABSPACK scaling algorithm.
;
_exptl_crystal_colour colourless
_exptl_crystal_colour_primary colourless
_exptl_crystal_density_diffrn 1.094
_exptl_crystal_description needle
_exptl_crystal_F_000 2336
_exptl_crystal_size_max 0.15
_exptl_crystal_size_mid 0.02
_exptl_crystal_size_min 0.02
_refine_diff_density_max 0.370
_refine_diff_density_min -0.347
_refine_diff_density_rms 0.045
_refine_ls_extinction_method none
_refine_ls_goodness_of_fit_ref 1.036
_refine_ls_hydrogen_treatment mixed
_refine_ls_matrix_type full
_refine_ls_number_parameters 740
_refine_ls_number_reflns 13622
_refine_ls_number_restraints 114
_refine_ls_restrained_S_all 1.047
_refine_ls_R_factor_all 0.0719
_refine_ls_R_factor_gt 0.0581
_refine_ls_shift/su_max 0.001
_refine_ls_shift/su_mean 0.000
_refine_ls_structure_factor_coef Fsqd
_refine_ls_weighting_details 'w=1/[\s^2^(Fo^2^)+(0.0760P)^2^+2.7387P] where P=(Fo^2^+2Fc^2^)/3'
_refine_ls_weighting_scheme calc
_refine_ls_wR_factor_gt 0.1506
_refine_ls_wR_factor_ref 0.1598
_reflns_Friedel_coverage 0.000
_reflns_number_gt 11095
_reflns_number_total 13622
_reflns_threshold_expression 'I > 2\s(I)'
_cod_data_source_file d5sc02682b2.cif
_cod_data_source_block compound-10
_cod_depositor_comments 'Adding full bibliography for 1574617--1574626.cif.'
_cod_database_code 1574618
_shelx_shelxl_version_number 2019/3
_chemical_oxdiff_formula 'C H N O Al Si K'
_shelx_space_group_comment
;
The symmetry employed for this shelxl refinement is uniquely defined
by the following loop, which should always be used as a source of
symmetry information in preference to the above space-group names.
They are only intended as comments.
;
_shelx_estimated_absorpt_t_max 0.969
_shelx_estimated_absorpt_t_min 0.799
_olex2_refinement_description
;
1. Fixed Uiso
 At 1.2 times of:
  All C(H) groups, All C(H,H) groups
 At 1.5 times of:
  All C(H,H,H) groups
2. Restrained distances
 C58-C57 = C57-C56 = C56-C55 = C55-C54
 1.53 with sigma of 0.008
 C54A-C55A = C55A-C56A = C56A-C57A = C58A-C57A
 1.53 with sigma of 0.008
 C26-C24 = C26A-C24A = C25-C24 = C25A-C24A
 1.53 with sigma of 0.008
 C61-C59 = C60-C59
 1.53 with sigma of 0.008
 C15-C14 = C16-C14 = C17-C14
 1.53 with sigma of 0.008
 C16A-C14 = C17A-C14 = C15A-C14
 1.53 with sigma of 0.008
 C54-C56 = C55-C57 = C56-C58
 2.5 with sigma of 0.008
 C54A-C56A = C55A-C57A = C56A-C58A
 2.5 with sigma of 0.04
3. Uiso/Uaniso restraints and constraints
C54 \\sim C55 \\sim C56 \\sim C57 \\sim C58: within 2A with sigma of 0.005 and
sigma for terminal atoms of 0.01 within 2A
C24A \\sim C25A \\sim C26A: within 2A with sigma of 0.005 and sigma for
terminal atoms of 0.01 within 2A
C24 \\sim C25 \\sim C26: within 2A with sigma of 0.005 and sigma for terminal
atoms of 0.01 within 2A
C14 \\sim C15 \\sim C15A \\sim C16 \\sim C16A \\sim C17 \\sim C17A: within 2A
with sigma of 0.005 and sigma for terminal atoms of 0.01 within 2A
4. Others
 Sof(C54A)=Sof(H54D)=Sof(H54E)=Sof(H54F)=Sof(C55A)=Sof(H55C)=Sof(H55D)=
 Sof(C56A)=Sof(H56C)=Sof(H56D)=Sof(C57A)=Sof(H57C)=Sof(H57D)=Sof(C58A)=
 Sof(H58D)=Sof(H58E)=Sof(H58F)=1-FVAR(1)
 Sof(C54)=Sof(H54A)=Sof(H54B)=Sof(H54C)=Sof(C55)=Sof(H55A)=Sof(H55B)=Sof(C56)=
 Sof(H56A)=Sof(H56B)=Sof(C57)=Sof(H57A)=Sof(H57B)=Sof(C58)=Sof(H58A)=Sof(H58B)=
 Sof(H58C)=FVAR(1)
 Sof(C24A)=Sof(C25A)=Sof(H25D)=Sof(H25E)=Sof(H25F)=Sof(C26A)=Sof(H26D)=
 Sof(H26E)=Sof(H26F)=1-FVAR(2)
 Sof(C24)=Sof(C25)=Sof(H25A)=Sof(H25B)=Sof(H25C)=Sof(C26)=Sof(H26A)=Sof(H26B)=
 Sof(H26C)=FVAR(2)
 Sof(C59)=Sof(H59)=Sof(C60)=Sof(H60A)=Sof(H60B)=Sof(H60C)=Sof(C61)=Sof(H61A)=
 Sof(H61B)=Sof(H61C)=1-FVAR(3)
 Sof(C30)=Sof(H30)=Sof(C31)=Sof(H31A)=Sof(H31B)=Sof(H31C)=Sof(C32)=Sof(H32A)=
 Sof(H32B)=Sof(H32C)=FVAR(3)
 Sof(C15A)=Sof(H15D)=Sof(H15E)=Sof(H15F)=Sof(C16A)=Sof(H16D)=Sof(H16E)=
 Sof(H16F)=Sof(C17A)=Sof(H17D)=Sof(H17E)=Sof(H17F)=1-FVAR(4)
 Sof(C15)=Sof(H15A)=Sof(H15B)=Sof(H15C)=Sof(C16)=Sof(H16A)=Sof(H16B)=Sof(H16C)=
 Sof(C17)=Sof(H17A)=Sof(H17B)=Sof(H17C)=FVAR(4)
5.a Ternary CH refined with riding coordinates:
 C27(H27), C30(H30), C33(H33), C36(H36), C39(H39), C59(H59)
5.b Secondary CH2 refined with riding coordinates:
 C42(H42A,H42B), C43(H43A,H43B), C44(H44A,H44B), C45(H45A,H45B), C46(H46A,
 H46B), C47(H47A,H47B), C48(H48A,H48B), C49(H49A,H49B), C50(H50A,H50B),
 C51(H51A,H51B), C52(H52A,H52B), C53(H53A,H53B), C55(H55A,H55B), C55A(H55C,
 H55D), C56(H56A,H56B), C56A(H56C,H56D), C57(H57A,H57B), C57A(H57C,H57D)
5.c Aromatic/amide H refined with riding coordinates:
 C3(H3), C5(H5), C9(H9), C11(H11)
5.d Idealised Me refined as rotating group:
 C15(H15A,H15B,H15C), C15A(H15D,H15E,H15F), C16(H16A,H16B,H16C), C16A(H16D,
 H16E,H16F), C17(H17A,H17B,H17C), C17A(H17D,H17E,H17F), C18(H18A,H18B,H18C),
 C19(H19A,H19B,H19C), C21(H21A,H21B,H21C), C22(H22A,H22B,H22C), C23(H23A,H23B,
 H23C), C25(H25A,H25B,H25C), C25A(H25D,H25E,H25F), C26(H26A,H26B,H26C),
 C26A(H26D,H26E,H26F), C28(H28A,H28B,H28C), C29(H29A,H29B,H29C), C31(H31A,H31B,
 H31C), C32(H32A,H32B,H32C), C34(H34A,H34B,H34C), C35(H35A,H35B,H35C), C37(H37A,
 H37B,H37C), C38(H38A,H38B,H38C), C40(H40A,H40B,H40C), C41(H41A,H41B,H41C),
 C54(H54A,H54B,H54C), C54A(H54D,H54E,H54F), C58(H58A,H58B,H58C), C58A(H58D,H58E,
 H58F), C60(H60A,H60B,H60C), C61(H61A,H61B,H61C)
;
_olex2_submission_special_instructions 'No special instructions were received'
_oxdiff_exptl_absorpt_empirical_details
;
Empirical correction (ABSPACK) includes:
- Absorption correction using spherical harmonics
- Frame scaling
;
_oxdiff_exptl_absorpt_empirical_full_max 1.430
_oxdiff_exptl_absorpt_empirical_full_min 0.689

loop_
_space_group_symop_operation_xyz
'x, y, z'
'-x+1/2, y+1/2, -z+1/2'
'-x, -y, -z'
'x-1/2, -y-1/2, z-1/2'

loop_
_atom_site_label
_atom_site_type_symbol
_atom_site_fract_x
_atom_site_fract_y
_atom_site_fract_z
_atom_site_U_iso_or_equiv
_atom_site_adp_type
_atom_site_occupancy
_atom_site_site_symmetry_order
_atom_site_calc_flag
_atom_site_refinement_flags_posn
_atom_site_refinement_flags_adp
_atom_site_refinement_flags_occupancy
_atom_site_disorder_assembly
_atom_site_disorder_group
K1 K 0.42203(3) 0.74502(2) 0.44970(3) 0.05252(14) Uani 1 1 d . . . . .
H H 0.5547(15) 0.8121(11) 0.5033(15) 0.051(7) Uiso 1 1 d . . . . .
Si1 Si 0.60221(4) 0.83747(2) 0.71066(3) 0.04172(14) Uani 1 1 d . . . . .
Si2 Si 0.75764(4) 0.85995(3) 0.46493(4) 0.04618(15) Uani 1 1 d . . . . .
Al1 Al 0.63830(4) 0.81191(3) 0.57139(4) 0.04308(15) Uani 1 1 d . . . . .
O1 O 0.65603(9) 0.71063(6) 0.55669(8) 0.0410(3) Uani 1 1 d . . . . .
O2 O 0.43569(14) 0.70814(11) 0.29843(12) 0.0801(6) Uani 1 1 d . . . . .
O3 O 0.39542(13) 0.82391(10) 0.32635(13) 0.0776(6) Uani 1 1 d . . . . .
O4 O 0.31618(12) 0.84583(7) 0.44379(12) 0.0668(5) Uani 1 1 d . . . . .
O5 O 0.32361(12) 0.76000(8) 0.55826(11) 0.0655(5) Uani 1 1 d . . . . .
O6 O 0.36971(11) 0.64562(8) 0.52948(11) 0.0600(4) Uani 1 1 d . . . . .
O7 O 0.46047(12) 0.62684(8) 0.41873(11) 0.0637(5) Uani 1 1 d . . . . .
N1 N 0.61015(12) 0.77391(7) 0.65828(11) 0.0443(4) Uani 1 1 d . . . . .
N2 N 0.73327(11) 0.80541(7) 0.52579(10) 0.0422(4) Uani 1 1 d . . . . .
C1 C 0.63904(13) 0.67894(9) 0.61867(12) 0.0399(4) Uani 1 1 d . . . . .
C2 C 0.60939(13) 0.71424(9) 0.67050(12) 0.0404(4) Uani 1 1 d . . . . .
C3 C 0.58787(14) 0.68317(9) 0.73116(13) 0.0440(5) Uani 1 1 d . . . . .
H3 H 0.563517 0.704170 0.766205 0.053 Uiso 1 1 calc R U . . .
C4 C 0.60120(13) 0.62231(10) 0.74150(13) 0.0447(5) Uani 1 1 d . . . . .
C5 C 0.64060(14) 0.59158(9) 0.69241(13) 0.0451(5) Uani 1 1 d . . . . .
H5 H 0.652778 0.550656 0.701258 0.054 Uiso 1 1 calc R U . . .
C6 C 0.66229(13) 0.62046(9) 0.63038(13) 0.0420(4) Uani 1 1 d . . . . .
C7 C 0.71234(14) 0.59419(9) 0.57683(14) 0.0456(5) Uani 1 1 d . . . . .
C8 C 0.76849(14) 0.64395(9) 0.56001(12) 0.0430(4) Uani 1 1 d . . . . .
C9 C 0.84894(15) 0.63687(10) 0.55250(14) 0.0496(5) Uani 1 1 d . . . . .
H9 H 0.873632 0.598675 0.558645 0.059 Uiso 1 1 calc R U . . .
C10 C 0.89372(15) 0.68560(11) 0.53596(14) 0.0503(5) Uani 1 1 d . . . . .
C11 C 0.85721(15) 0.74152(10) 0.52770(14) 0.0482(5) Uani 1 1 d . . . . .
H11 H 0.888456 0.774361 0.517488 0.058 Uiso 1 1 calc R U . . .
C12 C 0.77613(14) 0.75143(9) 0.53384(13) 0.0435(4) Uani 1 1 d . . . . .
C13 C 0.73574(13) 0.70041(9) 0.54954(12) 0.0413(4) Uani 1 1 d . . . . .
C14 C 0.57412(14) 0.58925(10) 0.80693(14) 0.0527(5) Uani 1 1 d D U . . .
C15 C 0.5876(8) 0.6259(4) 0.8799(4) 0.069(2) Uani 0.406(9) 1 d D U P A 1
H15A H 0.551837 0.660985 0.869671 0.103 Uiso 0.406(9) 1 calc R U P A 1
H15B H 0.645447 0.638462 0.896081 0.103 Uiso 0.406(9) 1 calc R U P A 1
H15C H 0.574132 0.602315 0.921495 0.103 Uiso 0.406(9) 1 calc R U P A 1
C15A C 0.5444(5) 0.6331(3) 0.8630(4) 0.0704(16) Uani 0.594(9) 1 d D U P A 2
H15D H 0.532627 0.610866 0.906494 0.106 Uiso 0.594(9) 1 calc R U P A 2
H15E H 0.494237 0.653463 0.834192 0.106 Uiso 0.594(9) 1 calc R U P A 2
H15F H 0.587806 0.662338 0.883261 0.106 Uiso 0.594(9) 1 calc R U P A 2
C16 C 0.6229(6) 0.5294(4) 0.8263(6) 0.069(2) Uani 0.406(9) 1 d D U P A 1
H16A H 0.682210 0.537100 0.835093 0.104 Uiso 0.406(9) 1 calc R U P A 1
H16B H 0.605008 0.501924 0.782453 0.104 Uiso 0.406(9) 1 calc R U P A 1
H16C H 0.611986 0.511979 0.873367 0.104 Uiso 0.406(9) 1 calc R U P A 1
C16A C 0.6466(3) 0.5566(3) 0.8587(4) 0.0724(16) Uani 0.594(9) 1 d D U P A 2
H16D H 0.691677 0.584557 0.879061 0.109 Uiso 0.594(9) 1 calc R U P A 2
H16E H 0.665619 0.525774 0.828247 0.109 Uiso 0.594(9) 1 calc R U P A 2
H16F H 0.629457 0.538211 0.902274 0.109 Uiso 0.594(9) 1 calc R U P A 2
C17 C 0.4846(5) 0.5707(6) 0.7742(9) 0.071(3) Uani 0.406(9) 1 d D U P A 1
H17A H 0.467403 0.544865 0.811723 0.107 Uiso 0.406(9) 1 calc R U P A 1
H17B H 0.479271 0.549373 0.724985 0.107 Uiso 0.406(9) 1 calc R U P A 1
H17C H 0.449346 0.606058 0.764811 0.107 Uiso 0.406(9) 1 calc R U P A 1
C17A C 0.5013(4) 0.5494(3) 0.7724(6) 0.0637(17) Uani 0.594(9) 1 d D U P A 2
H17D H 0.482802 0.530056 0.814653 0.095 Uiso 0.594(9) 1 calc R U P A 2
H17E H 0.517864 0.519176 0.739615 0.095 Uiso 0.594(9) 1 calc R U P A 2
H17F H 0.456062 0.573115 0.740756 0.095 Uiso 0.594(9) 1 calc R U P A 2
C18 C 0.65310(16) 0.57610(10) 0.49882(15) 0.0530(5) Uani 1 1 d . . . . .
H18A H 0.620836 0.610652 0.475198 0.080 Uiso 1 1 calc R U . . .
H18B H 0.615694 0.545075 0.508099 0.080 Uiso 1 1 calc R U . . .
H18C H 0.685044 0.561059 0.463481 0.080 Uiso 1 1 calc R U . . .
C19 C 0.76205(16) 0.54003(10) 0.61358(17) 0.0563(6) Uani 1 1 d . . . . .
H19A H 0.790478 0.522962 0.576576 0.084 Uiso 1 1 calc R U . . .
H19B H 0.724699 0.510445 0.626497 0.084 Uiso 1 1 calc R U . . .
H19C H 0.802852 0.551973 0.661227 0.084 Uiso 1 1 calc R U . . .
C20 C 0.98270(17) 0.67637(13) 0.52764(18) 0.0630(7) Uani 1 1 d . . . . .
C21 C 0.9836(2) 0.62601(19) 0.4699(3) 0.1021(13) Uani 1 1 d . . . . .
H21A H 0.940663 0.632998 0.421699 0.153 Uiso 1 1 calc R U . . .
H21B H 0.973098 0.588248 0.492959 0.153 Uiso 1 1 calc R U . . .
H21C H 1.037730 0.624564 0.457974 0.153 Uiso 1 1 calc R U . . .
C22 C 1.0392(2) 0.6596(3) 0.6062(3) 0.1146(16) Uani 1 1 d . . . . .
H22A H 1.018231 0.623579 0.625641 0.172 Uiso 1 1 calc R U . . .
H22B H 1.040640 0.691970 0.643386 0.172 Uiso 1 1 calc R U . . .
H22C H 1.095002 0.652281 0.600265 0.172 Uiso 1 1 calc R U . . .
C23 C 1.0172(2) 0.73085(19) 0.4974(4) 0.1141(16) Uani 1 1 d . . . . .
H23A H 1.071766 0.721761 0.489458 0.171 Uiso 1 1 calc R U . . .
H23B H 1.022162 0.763036 0.535513 0.171 Uiso 1 1 calc R U . . .
H23C H 0.980027 0.743061 0.447791 0.171 Uiso 1 1 calc R U . . .
C24 C 0.6521(3) 0.88454(19) 0.6494(2) 0.0491(10) Uani 0.764(10) 1 d D U P B 1
C24A C 0.6277(8) 0.8901(6) 0.6261(14) 0.068(4) Uani 0.236(10) 1 d D U P B 2
C25 C 0.6111(5) 0.94360(16) 0.6216(3) 0.0749(16) Uani 0.764(10) 1 d D U P B 1
H25A H 0.551966 0.937316 0.598668 0.112 Uiso 0.764(10) 1 calc R U P B 1
H25B H 0.636329 0.960673 0.582227 0.112 Uiso 0.764(10) 1 calc R U P B 1
H25C H 0.618467 0.970817 0.665945 0.112 Uiso 0.764(10) 1 calc R U P B 1
C25A C 0.5595(11) 0.9337(6) 0.5869(13) 0.071(4) Uani 0.236(10) 1 d D U P B 2
H25D H 0.545601 0.959043 0.626723 0.106 Uiso 0.236(10) 1 calc R U P B 2
H25E H 0.510378 0.911554 0.559440 0.106 Uiso 0.236(10) 1 calc R U P B 2
H25F H 0.578958 0.958317 0.549564 0.106 Uiso 0.236(10) 1 calc R U P B 2
C26 C 0.7445(3) 0.8953(2) 0.6886(2) 0.0662(14) Uani 0.764(10) 1 d D U P B 1
H26A H 0.749702 0.920534 0.734588 0.099 Uiso 0.764(10) 1 calc R U P B 1
H26B H 0.770646 0.914806 0.651524 0.099 Uiso 0.764(10) 1 calc R U P B 1
H26C H 0.771839 0.857203 0.704540 0.099 Uiso 0.764(10) 1 calc R U P B 1
C26A C 0.7068(10) 0.9257(7) 0.6554(13) 0.077(5) Uani 0.236(10) 1 d D U P B 2
H26D H 0.713564 0.953176 0.614600 0.115 Uiso 0.236(10) 1 calc R U P B 2
H26E H 0.754125 0.898601 0.668483 0.115 Uiso 0.236(10) 1 calc R U P B 2
H26F H 0.703753 0.948106 0.701986 0.115 Uiso 0.236(10) 1 calc R U P B 2
C27 C 0.48948(16) 0.85590(12) 0.70280(15) 0.0564(6) Uani 1 1 d . . . . .
H27 H 0.463021 0.859393 0.645670 0.068 Uiso 1 1 calc R U . . .
C28 C 0.44346(17) 0.80604(14) 0.7322(2) 0.0700(7) Uani 1 1 d . . . . .
H28A H 0.449035 0.769292 0.704430 0.105 Uiso 1 1 calc R U . . .
H28B H 0.384888 0.816435 0.722641 0.105 Uiso 1 1 calc R U . . .
H28C H 0.466901 0.800396 0.788258 0.105 Uiso 1 1 calc R U . . .
C29 C 0.4729(2) 0.91456(14) 0.7384(2) 0.0798(9) Uani 1 1 d . . . . .
H29A H 0.491071 0.912000 0.795392 0.120 Uiso 1 1 calc R U . . .
H29B H 0.413580 0.923205 0.722710 0.120 Uiso 1 1 calc R U . . .
H29C H 0.503255 0.946271 0.719933 0.120 Uiso 1 1 calc R U . . .
C30 C 0.65285(16) 0.82871(11) 0.82067(16) 0.0456(6) Uani 0.888(4) 1 d . . P B 1
H30 H 0.610885 0.808703 0.843359 0.055 Uiso 0.888(4) 1 calc R U P B 1
C31 C 0.6713(2) 0.88844(13) 0.86274(17) 0.0592(8) Uani 0.888(4) 1 d . . P B 1
H31A H 0.713891 0.909367 0.843968 0.089 Uiso 0.888(4) 1 calc R U P B 1
H31B H 0.690918 0.881727 0.919063 0.089 Uiso 0.888(4) 1 calc R U P B 1
H31C H 0.620839 0.912418 0.852073 0.089 Uiso 0.888(4) 1 calc R U P B 1
C32 C 0.72986(18) 0.78941(13) 0.84115(18) 0.0580(8) Uani 0.888(4) 1 d . . P B 1
H32A H 0.746311 0.782823 0.897666 0.087 Uiso 0.888(4) 1 calc R U P B 1
H32B H 0.774942 0.808991 0.824636 0.087 Uiso 0.888(4) 1 calc R U P B 1
H32C H 0.717628 0.751263 0.814262 0.087 Uiso 0.888(4) 1 calc R U P B 1
C33 C 0.66260(18) 0.90836(12) 0.43292(16) 0.0598(6) Uani 1 1 d . . . . .
H33 H 0.638957 0.910358 0.479424 0.072 Uiso 1 1 calc R U . . .
C34 C 0.5935(2) 0.88215(17) 0.36800(19) 0.0811(9) Uani 1 1 d . . . . .
H34A H 0.609779 0.883394 0.318561 0.122 Uiso 1 1 calc R U . . .
H34B H 0.542909 0.905287 0.363101 0.122 Uiso 1 1 calc R U . . .
H34C H 0.583638 0.840963 0.380726 0.122 Uiso 1 1 calc R U . . .
C35 C 0.6776(2) 0.97355(13) 0.4139(2) 0.0836(9) Uani 1 1 d . . . . .
H35A H 0.717220 0.991501 0.458374 0.125 Uiso 1 1 calc R U . . .
H35B H 0.625304 0.995381 0.403668 0.125 Uiso 1 1 calc R U . . .
H35C H 0.699705 0.975160 0.367717 0.125 Uiso 1 1 calc R U . . .
C36 C 0.84440(17) 0.91066(11) 0.52195(16) 0.0563(6) Uani 1 1 d . . . . .
H36 H 0.815860 0.940660 0.547525 0.068 Uiso 1 1 calc R U . . .
C37 C 0.90688(19) 0.88106(14) 0.5889(2) 0.0760(8) Uani 1 1 d . . . . .
H37A H 0.944619 0.856583 0.567846 0.114 Uiso 1 1 calc R U . . .
H37B H 0.877775 0.856033 0.618542 0.114 Uiso 1 1 calc R U . . .
H37C H 0.938444 0.911510 0.623292 0.114 Uiso 1 1 calc R U . . .
C38 C 0.8897(3) 0.94702(17) 0.4725(2) 0.0934(12) Uani 1 1 d . . . . .
H38A H 0.927584 0.974834 0.506124 0.140 Uiso 1 1 calc R U . . .
H38B H 0.849361 0.969147 0.432753 0.140 Uiso 1 1 calc R U . . .
H38C H 0.921030 0.920354 0.446994 0.140 Uiso 1 1 calc R U . . .
C39 C 0.78809(19) 0.82543(12) 0.37720(15) 0.0605(6) Uani 1 1 d . . . . .
H39 H 0.846800 0.812237 0.396135 0.073 Uiso 1 1 calc R U . . .
C40 C 0.7375(2) 0.77036(14) 0.34363(17) 0.0793(9) Uani 1 1 d . . . . .
H40A H 0.744296 0.739877 0.384179 0.119 Uiso 1 1 calc R U . . .
H40B H 0.756941 0.754984 0.299622 0.119 Uiso 1 1 calc R U . . .
H40C H 0.679036 0.781102 0.325675 0.119 Uiso 1 1 calc R U . . .
C41 C 0.7852(2) 0.86934(15) 0.30976(17) 0.0797(9) Uani 1 1 d . . . . .
H41A H 0.727866 0.881323 0.286951 0.120 Uiso 1 1 calc R U . . .
H41B H 0.807410 0.850221 0.269700 0.120 Uiso 1 1 calc R U . . .
H41C H 0.818372 0.904387 0.329798 0.120 Uiso 1 1 calc R U . . .
C42 C 0.4489(3) 0.7562(2) 0.2509(2) 0.0964(12) Uani 1 1 d . . . . .
H42A H 0.444842 0.742004 0.197146 0.116 Uiso 1 1 calc R U . . .
H42B H 0.504850 0.772786 0.271892 0.116 Uiso 1 1 calc R U . . .
C43 C 0.3860(3) 0.8029(2) 0.2495(2) 0.1002(13) Uani 1 1 d . . . . .
H43A H 0.393599 0.835795 0.214998 0.120 Uiso 1 1 calc R U . . .
H43B H 0.329904 0.786355 0.229210 0.120 Uiso 1 1 calc R U . . .
C44 C 0.3498(2) 0.87646(16) 0.3295(3) 0.0964(13) Uani 1 1 d . . . . .
H44A H 0.291271 0.870528 0.301376 0.116 Uiso 1 1 calc R U . . .
H44B H 0.372304 0.909436 0.304242 0.116 Uiso 1 1 calc R U . . .
C45 C 0.3558(2) 0.89111(13) 0.4123(3) 0.0932(12) Uani 1 1 d . . . . .
H45A H 0.414511 0.893940 0.441545 0.112 Uiso 1 1 calc R U . . .
H45B H 0.328908 0.929686 0.416043 0.112 Uiso 1 1 calc R U . . .
C46 C 0.3028(2) 0.85940(14) 0.5190(2) 0.0862(11) Uani 1 1 d . . . . .
H46A H 0.265159 0.893762 0.514773 0.103 Uiso 1 1 calc R U . . .
H46B H 0.355919 0.869673 0.556057 0.103 Uiso 1 1 calc R U . . .
C47 C 0.2662(2) 0.80705(15) 0.54751(19) 0.0811(9) Uani 1 1 d . . . . .
H47A H 0.252703 0.816474 0.597515 0.097 Uiso 1 1 calc R U . . .
H47B H 0.214557 0.795502 0.509134 0.097 Uiso 1 1 calc R U . . .
C48 C 0.2941(2) 0.70882(15) 0.59022(18) 0.0726(8) Uani 1 1 d . . . . .
H48A H 0.242815 0.694268 0.553910 0.087 Uiso 1 1 calc R U . . .
H48B H 0.281537 0.719001 0.640395 0.087 Uiso 1 1 calc R U . . .
C49 C 0.3582(2) 0.66239(14) 0.60272(17) 0.0698(7) Uani 1 1 d . . . . .
H49A H 0.410645 0.677714 0.636367 0.084 Uiso 1 1 calc R U . . .
H49B H 0.340795 0.627702 0.628878 0.084 Uiso 1 1 calc R U . . .
C50 C 0.42662(18) 0.59822(11) 0.5348(2) 0.0702(8) Uani 1 1 d . . . . .
H50A H 0.409513 0.564299 0.562558 0.084 Uiso 1 1 calc R U . . .
H50B H 0.482359 0.611011 0.564255 0.084 Uiso 1 1 calc R U . . .
C51 C 0.42820(18) 0.58030(12) 0.4543(2) 0.0726(8) Uani 1 1 d . . . . .
H51A H 0.462844 0.544483 0.456258 0.087 Uiso 1 1 calc R U . . .
H51B H 0.371565 0.570804 0.423598 0.087 Uiso 1 1 calc R U . . .
C52 C 0.4675(2) 0.61153(17) 0.3423(2) 0.0867(11) Uani 1 1 d . . . . .
H52A H 0.413195 0.598408 0.309810 0.104 Uiso 1 1 calc R U . . .
H52B H 0.507251 0.578566 0.345539 0.104 Uiso 1 1 calc R U . . .
C53 C 0.4962(2) 0.6641(2) 0.3065(2) 0.0939(11) Uani 1 1 d . . . . .
H53A H 0.549252 0.678444 0.340067 0.113 Uiso 1 1 calc R U . . .
H53B H 0.504841 0.653635 0.254788 0.113 Uiso 1 1 calc R U . . .
C54 C 0.6426(5) 0.5969(4) 0.1728(4) 0.130(3) Uiso 0.655(9) 1 d D U P C 1
H54A H 0.662946 0.576102 0.132733 0.195 Uiso 0.655(9) 1 calc R U P C 1
H54B H 0.627247 0.637516 0.155540 0.195 Uiso 0.655(9) 1 calc R U P C 1
H54C H 0.594248 0.576108 0.181394 0.195 Uiso 0.655(9) 1 calc R U P C 1
C54A C 0.6710(13) 0.6231(8) 0.2030(12) 0.151(7) Uiso 0.345(9) 1 d D . P C 2
H54D H 0.632243 0.620255 0.151454 0.226 Uiso 0.345(9) 1 calc R U P C 2
H54E H 0.725114 0.635825 0.197251 0.226 Uiso 0.345(9) 1 calc R U P C 2
H54F H 0.650328 0.652078 0.234828 0.226 Uiso 0.345(9) 1 calc R U P C 2
C55 C 0.7107(5) 0.5984(3) 0.2492(4) 0.126(3) Uiso 0.655(9) 1 d D U P C 1
H55A H 0.762999 0.611847 0.238259 0.151 Uiso 0.655(9) 1 calc R U P C 1
H55B H 0.695525 0.627168 0.285435 0.151 Uiso 0.655(9) 1 calc R U P C 1
C55A C 0.6790(15) 0.5631(9) 0.2427(14) 0.212(11) Uiso 0.345(9) 1 d D . P C 2
H55C H 0.684007 0.531813 0.204903 0.255 Uiso 0.345(9) 1 calc R U P C 2
H55D H 0.628995 0.554853 0.261210 0.255 Uiso 0.345(9) 1 calc R U P C 2
C56 C 0.7235(4) 0.5379(3) 0.2874(3) 0.0960(19) Uiso 0.655(9) 1 d D U P C 1
H56A H 0.674120 0.527630 0.306030 0.115 Uiso 0.655(9) 1 calc R U P C 1
H56B H 0.728569 0.508069 0.247876 0.115 Uiso 0.655(9) 1 calc R U P C 1
C56A C 0.7551(13) 0.5624(8) 0.3116(12) 0.173(8) Uiso 0.345(9) 1 d D . P C 2
H56C H 0.751087 0.591859 0.351936 0.208 Uiso 0.345(9) 1 calc R U P C 2
H56D H 0.806701 0.568855 0.295019 0.208 Uiso 0.345(9) 1 calc R U P C 2
C57 C 0.7981(4) 0.5343(3) 0.3546(4) 0.105(2) Uiso 0.655(9) 1 d D U P C 1
H57A H 0.797149 0.567538 0.390847 0.126 Uiso 0.655(9) 1 calc R U P C 1
H57B H 0.848264 0.538504 0.335005 0.126 Uiso 0.655(9) 1 calc R U P C 1
C57A C 0.7478(10) 0.4985(7) 0.3391(11) 0.154(7) Uiso 0.345(9) 1 d D . P C 2
H57C H 0.705639 0.495013 0.369309 0.185 Uiso 0.345(9) 1 calc R U P C 2
H57D H 0.734822 0.470362 0.294773 0.185 Uiso 0.345(9) 1 calc R U P C 2
C58 C 0.8021(6) 0.4757(3) 0.3987(5) 0.122(3) Uiso 0.655(9) 1 d D U P C 1
H58A H 0.811687 0.443194 0.365368 0.183 Uiso 0.655(9) 1 calc R U P C 1
H58B H 0.749840 0.469226 0.412886 0.183 Uiso 0.655(9) 1 calc R U P C 1
H58C H 0.847427 0.477247 0.446109 0.183 Uiso 0.655(9) 1 calc R U P C 1
C58A C 0.8351(12) 0.4890(11) 0.3907(14) 0.178(10) Uiso 0.345(9) 1 d D . P C 2
H58D H 0.870508 0.473219 0.358953 0.267 Uiso 0.345(9) 1 calc R U P C 2
H58E H 0.833163 0.460750 0.432250 0.267 Uiso 0.345(9) 1 calc R U P C 2
H58F H 0.857397 0.526835 0.413790 0.267 Uiso 0.345(9) 1 calc R U P C 2
C59 C 0.6851(12) 0.8436(9) 0.7867(13) 0.051(5) Uiso 0.112(4) 1 d D . P B 2
H59 H 0.698223 0.886713 0.794670 0.062 Uiso 0.112(4) 1 calc R U P B 2
C60 C 0.670(3) 0.8195(17) 0.8623(18) 0.093(11) Uiso 0.112(4) 1 d D . P B 2
H60A H 0.718234 0.826836 0.905514 0.139 Uiso 0.112(4) 1 calc R U P B 2
H60B H 0.659055 0.776808 0.857148 0.139 Uiso 0.112(4) 1 calc R U P B 2
H60C H 0.621553 0.839501 0.872950 0.139 Uiso 0.112(4) 1 calc R U P B 2
C61 C 0.7634(13) 0.8123(11) 0.7772(17) 0.067(7) Uiso 0.112(4) 1 d D . P B 2
H61A H 0.808817 0.819818 0.823329 0.101 Uiso 0.112(4) 1 calc R U P B 2
H61B H 0.778171 0.827451 0.730656 0.101 Uiso 0.112(4) 1 calc R U P B 2
H61C H 0.753274 0.769514 0.771648 0.101 Uiso 0.112(4) 1 calc R U P B 2

loop_
_atom_site_aniso_label
_atom_site_aniso_U_11
_atom_site_aniso_U_22
_atom_site_aniso_U_33
_atom_site_aniso_U_23
_atom_site_aniso_U_13
_atom_site_aniso_U_12
K1 0.0563(3) 0.0458(2) 0.0520(3) 0.0048(2) 0.0071(2) -0.0028(2)
Si1 0.0460(3) 0.0369(3) 0.0435(3) -0.0026(2) 0.0135(2) -0.0005(2)
Si2 0.0547(3) 0.0450(3) 0.0412(3) 0.0020(2) 0.0165(3) -0.0078(3)
Al1 0.0472(3) 0.0397(3) 0.0444(3) 0.0015(2) 0.0154(3) -0.0040(2)
O1 0.0469(8) 0.0395(7) 0.0395(7) 0.0019(6) 0.0161(6) -0.0007(6)
O2 0.0783(14) 0.1055(16) 0.0527(11) 0.0026(11) 0.0093(10) 0.0021(12)
O3 0.0715(12) 0.0825(13) 0.0696(13) 0.0318(11) 0.0005(10) -0.0058(10)
O4 0.0670(11) 0.0454(9) 0.0764(13) 0.0010(8) -0.0033(9) -0.0003(8)
O5 0.0689(11) 0.0697(11) 0.0530(10) 0.0024(8) 0.0060(9) 0.0141(9)
O6 0.0576(10) 0.0546(9) 0.0607(11) 0.0125(8) 0.0016(8) -0.0017(8)
O7 0.0636(11) 0.0551(9) 0.0637(11) -0.0117(8) -0.0002(9) 0.0043(8)
N1 0.0537(10) 0.0372(8) 0.0462(10) -0.0017(7) 0.0202(8) -0.0041(7)
N2 0.0492(10) 0.0403(8) 0.0390(9) 0.0000(7) 0.0148(7) -0.0040(7)
C1 0.0431(10) 0.0373(9) 0.0401(10) 0.0018(8) 0.0122(8) -0.0048(8)
C2 0.0433(10) 0.0385(10) 0.0397(10) -0.0012(8) 0.0110(8) -0.0049(8)
C3 0.0471(11) 0.0459(11) 0.0406(11) -0.0013(9) 0.0140(9) -0.0059(9)
C4 0.0431(11) 0.0476(11) 0.0421(11) 0.0066(9) 0.0084(9) -0.0067(9)
C5 0.0486(11) 0.0366(10) 0.0488(12) 0.0071(9) 0.0095(9) -0.0048(8)
C6 0.0443(11) 0.0384(10) 0.0424(11) -0.0010(8) 0.0094(9) -0.0044(8)
C7 0.0504(12) 0.0373(10) 0.0498(12) -0.0038(9) 0.0137(10) -0.0009(9)
C8 0.0478(11) 0.0436(10) 0.0387(10) -0.0053(8) 0.0132(9) -0.0026(9)
C9 0.0527(12) 0.0505(12) 0.0469(12) -0.0051(9) 0.0152(10) 0.0044(10)
C10 0.0486(12) 0.0574(13) 0.0479(12) -0.0057(10) 0.0179(10) -0.0026(10)
C11 0.0500(12) 0.0524(12) 0.0453(12) -0.0031(9) 0.0177(10) -0.0067(10)
C12 0.0490(12) 0.0448(10) 0.0377(10) -0.0028(8) 0.0127(9) -0.0039(9)
C13 0.0458(11) 0.0416(10) 0.0375(10) -0.0036(8) 0.0123(8) -0.0024(8)
C14 0.0563(13) 0.0549(12) 0.0482(12) 0.0120(10) 0.0158(10) -0.0068(10)
C15 0.083(5) 0.080(4) 0.040(3) 0.012(3) 0.010(3) -0.023(4)
C15A 0.092(4) 0.075(3) 0.049(3) 0.001(2) 0.027(3) -0.026(3)
C16 0.080(5) 0.071(4) 0.059(4) 0.026(3) 0.023(3) 0.010(4)
C16A 0.068(3) 0.093(4) 0.054(3) 0.027(3) 0.011(2) -0.002(3)
C17 0.073(4) 0.082(6) 0.059(4) 0.015(5) 0.017(4) -0.027(4)
C17A 0.072(3) 0.057(3) 0.064(3) 0.008(3) 0.021(3) -0.021(3)
C18 0.0592(14) 0.0459(11) 0.0532(13) -0.0112(10) 0.0126(11) -0.0034(10)
C19 0.0600(14) 0.0419(11) 0.0677(16) 0.0015(11) 0.0178(12) 0.0047(10)
C20 0.0541(14) 0.0722(16) 0.0688(17) -0.0068(13) 0.0271(13) 0.0017(12)
C21 0.084(2) 0.121(3) 0.118(3) -0.042(3) 0.057(2) -0.005(2)
C22 0.0551(18) 0.201(5) 0.089(3) -0.004(3) 0.0197(18) 0.026(2)
C23 0.072(2) 0.104(3) 0.188(5) 0.011(3) 0.074(3) 0.000(2)
C24 0.072(3) 0.0375(17) 0.0430(19) -0.0015(13) 0.0242(17) -0.0088(17)
C24A 0.069(8) 0.043(6) 0.106(11) -0.008(6) 0.046(7) -0.009(5)
C25 0.135(5) 0.0415(18) 0.060(2) 0.0056(16) 0.047(3) 0.003(2)
C25A 0.079(8) 0.046(6) 0.101(11) 0.019(6) 0.049(8) 0.009(5)
C26 0.077(3) 0.077(3) 0.053(2) -0.0155(19) 0.0301(19) -0.038(2)
C26A 0.078(8) 0.057(7) 0.111(11) -0.029(7) 0.051(8) -0.024(6)
C27 0.0536(13) 0.0646(14) 0.0499(13) 0.0095(11) 0.0113(11) 0.0146(11)
C28 0.0463(14) 0.0826(19) 0.083(2) 0.0021(15) 0.0191(13) 0.0020(13)
C29 0.090(2) 0.0700(17) 0.089(2) 0.0127(16) 0.0386(18) 0.0333(16)
C30 0.0450(13) 0.0488(13) 0.0413(14) -0.0019(11) 0.0076(11) -0.0022(10)
C31 0.0676(18) 0.0586(16) 0.0486(15) -0.0125(12) 0.0096(13) -0.0036(13)
C32 0.0565(16) 0.0582(16) 0.0535(16) 0.0010(12) 0.0029(12) 0.0050(13)
C33 0.0686(16) 0.0601(14) 0.0520(14) 0.0124(11) 0.0178(12) 0.0015(12)
C34 0.0696(18) 0.108(2) 0.0590(17) 0.0229(17) 0.0044(14) -0.0041(17)
C35 0.107(3) 0.0626(17) 0.085(2) 0.0264(16) 0.0309(19) 0.0130(17)
C36 0.0638(15) 0.0525(12) 0.0591(15) -0.0077(11) 0.0278(12) -0.0160(11)
C37 0.0606(16) 0.0683(17) 0.090(2) -0.0192(16) 0.0026(15) -0.0108(14)
C38 0.111(3) 0.096(2) 0.092(2) -0.0252(19) 0.059(2) -0.057(2)
C39 0.0785(17) 0.0634(14) 0.0446(13) -0.0019(11) 0.0250(12) -0.0078(13)
C40 0.119(3) 0.0732(18) 0.0464(15) -0.0095(13) 0.0223(16) -0.0158(18)
C41 0.107(2) 0.090(2) 0.0488(15) 0.0018(14) 0.0320(16) -0.0143(18)
C42 0.110(3) 0.131(3) 0.0488(17) 0.0062(18) 0.0199(18) -0.026(3)
C43 0.095(3) 0.129(3) 0.064(2) 0.040(2) -0.0039(18) -0.015(2)
C44 0.079(2) 0.080(2) 0.120(3) 0.059(2) 0.008(2) 0.0007(17)
C45 0.079(2) 0.0503(15) 0.135(4) 0.0183(18) -0.001(2) -0.0054(14)
C46 0.098(2) 0.0671(18) 0.0700(19) -0.0207(15) -0.0218(17) 0.0233(17)
C47 0.094(2) 0.086(2) 0.0590(17) -0.0017(15) 0.0102(16) 0.0329(18)
C48 0.0745(18) 0.088(2) 0.0563(16) 0.0091(14) 0.0187(14) -0.0021(16)
C49 0.0765(18) 0.0737(17) 0.0534(15) 0.0138(13) 0.0052(13) -0.0104(14)
C50 0.0581(15) 0.0473(13) 0.096(2) 0.0216(14) 0.0012(14) -0.0022(11)
C51 0.0595(16) 0.0449(13) 0.103(2) -0.0064(14) 0.0006(15) -0.0011(11)
C52 0.080(2) 0.093(2) 0.074(2) -0.0336(18) -0.0055(16) 0.0200(18)
C53 0.086(2) 0.137(3) 0.0560(18) -0.015(2) 0.0122(16) 0.016(2)

loop_
_atom_type_symbol
_atom_type_description
_atom_type_scat_dispersion_real
_atom_type_scat_dispersion_imag
_atom_type_scat_source
C C 0.0181 0.0091 'International Tables Vol C Tables 4.2.6.8 and 6.1.1.4'
H H 0.0000 0.0000 'International Tables Vol C Tables 4.2.6.8 and 6.1.1.4'
Al Al 0.2130 0.2455 'International Tables Vol C Tables 4.2.6.8 and 6.1.1.4'
K K 0.3868 1.0657 'International Tables Vol C Tables 4.2.6.8 and 6.1.1.4'
N N 0.0311 0.0180 'International Tables Vol C Tables 4.2.6.8 and 6.1.1.4'
O O 0.0492 0.0322 'International Tables Vol C Tables 4.2.6.8 and 6.1.1.4'
Si Si 0.2541 0.3302 'International Tables Vol C Tables 4.2.6.8 and 6.1.1.4'

loop_
_geom_angle_atom_site_label_1
_geom_angle_atom_site_label_2
_geom_angle_atom_site_label_3
_geom_angle
_geom_angle_site_symmetry_1
_geom_angle_site_symmetry_3
_geom_angle_publ_flag
O2 K1 H 104.1(5) . . ?
O2 K1 O4 112.92(7) . . ?
O2 K1 O6 109.58(7) . . ?
O3 K1 H 82.5(6) . . ?
O3 K1 O2 58.94(7) . . ?
O3 K1 O4 59.03(7) . . ?
O3 K1 O5 116.80(7) . . ?
O3 K1 O6 150.92(6) . . ?
O3 K1 O7 116.94(7) . . ?
O4 K1 H 90.8(5) . . ?
O4 K1 O6 111.82(6) . . ?
O5 K1 H 105.3(5) . . ?
O5 K1 O2 149.32(6) . . ?
O5 K1 O4 58.27(6) . . ?
O5 K1 O6 57.77(6) . . ?
O6 K1 H 126.5(6) . . ?
O7 K1 H 113.3(5) . . ?
O7 K1 O2 58.00(6) . . ?
O7 K1 O4 155.34(6) . . ?
O7 K1 O5 116.16(6) . . ?
O7 K1 O6 58.45(6) . . ?
N1 Si1 C24 93.12(16) . . ?
N1 Si1 C24A 91.8(5) . . ?
N1 Si1 C27 110.50(11) . . ?
N1 Si1 C30 112.50(10) . . ?
C24 Si1 C27 114.53(17) . . ?
C24 Si1 C30 119.99(16) . . ?
C27 Si1 C24A 101.9(4) . . ?
C27 Si1 C30 105.78(11) . . ?
C59 Si1 N1 109.8(6) . . ?
C59 Si1 C24A 105.0(9) . . ?
C59 Si1 C27 130.2(6) . . ?
N2 Si2 C33 106.35(10) . . ?
N2 Si2 C36 110.93(10) . . ?
N2 Si2 C39 111.32(10) . . ?
C33 Si2 C36 106.26(12) . . ?
C33 Si2 C39 111.46(13) . . ?
C39 Si2 C36 110.35(12) . . ?
O1 Al1 H 91.8(9) . . ?
N1 Al1 H 105.2(9) . . ?
N1 Al1 O1 73.44(6) . . ?
N1 Al1 N2 133.15(8) . . ?
N1 Al1 C24 80.33(13) . . ?
N1 Al1 C24A 86.4(6) . . ?
N2 Al1 H 109.6(9) . . ?
N2 Al1 O1 75.00(6) . . ?
N2 Al1 C24 111.05(15) . . ?
N2 Al1 C24A 115.9(5) . . ?
C24 Al1 H 114.9(9) . . ?
C24 Al1 O1 146.79(12) . . ?
C24A Al1 H 101.0(10) . . ?
C24A Al1 O1 158.5(6) . . ?
C1 O1 Al1 110.96(11) . . ?
C13 O1 Al1 108.98(11) . . ?
C13 O1 C1 112.07(16) . . ?
C42 O2 K1 113.1(2) . . ?
C53 O2 K1 109.65(18) . . ?
C53 O2 C42 112.7(3) . . ?
C43 O3 K1 120.1(2) . . ?
C43 O3 C44 112.9(3) . . ?
C44 O3 K1 119.2(2) . . ?
C45 O4 K1 103.99(19) . . ?
C45 O4 C46 114.3(3) . . ?
C46 O4 K1 111.93(16) . . ?
C47 O5 K1 119.18(18) . . ?
C47 O5 C48 111.7(2) . . ?
C48 O5 K1 119.19(16) . . ?
C49 O6 K1 111.59(15) . . ?
C49 O6 C50 112.7(2) . . ?
C50 O6 K1 109.59(15) . . ?
C51 O7 K1 119.17(17) . . ?
C51 O7 C52 112.2(2) . . ?
C52 O7 K1 119.21(19) . . ?
Si1 N1 Al1 97.27(8) . . ?
C2 N1 Si1 136.70(15) . . ?
C2 N1 Al1 125.57(14) . . ?
Si2 N2 Al1 122.65(10) . . ?
C12 N2 Si2 118.75(14) . . ?
C12 N2 Al1 118.02(14) . . ?
C2 C1 O1 113.58(17) . . ?
C6 C1 O1 120.20(18) . . ?
C6 C1 C2 125.54(19) . . ?
N1 C2 C1 116.08(18) . . ?
N1 C2 C3 128.96(19) . . ?
C1 C2 C3 114.82(18) . . ?
C2 C3 H3 119.0 . . ?
C4 C3 C2 121.9(2) . . ?
C4 C3 H3 119.0 . . ?
C3 C4 C5 119.38(19) . . ?
C3 C4 C14 120.5(2) . . ?
C5 C4 C14 120.08(19) . . ?
C4 C5 H5 119.6 . . ?
C4 C5 C6 120.77(19) . . ?
C6 C5 H5 119.6 . . ?
C1 C6 C5 116.4(2) . . ?
C1 C6 C7 117.08(19) . . ?
C5 C6 C7 126.46(19) . . ?
C6 C7 C8 106.99(16) . . ?
C6 C7 C18 109.21(19) . . ?
C18 C7 C8 107.84(19) . . ?
C19 C7 C6 111.67(19) . . ?
C19 C7 C8 111.84(19) . . ?
C19 C7 C18 109.19(19) . . ?
C9 C8 C7 125.8(2) . . ?
C13 C8 C7 117.24(19) . . ?
C13 C8 C9 116.9(2) . . ?
C8 C9 H9 119.7 . . ?
C8 C9 C10 120.6(2) . . ?
C10 C9 H9 119.7 . . ?
C9 C10 C20 119.5(2) . . ?
C11 C10 C9 119.3(2) . . ?
C11 C10 C20 121.3(2) . . ?
C10 C11 H11 118.6 . . ?
C10 C11 C12 122.8(2) . . ?
C12 C11 H11 118.6 . . ?
N2 C12 C11 127.5(2) . . ?
C13 C12 N2 118.37(19) . . ?
C13 C12 C11 114.1(2) . . ?
O1 C13 C12 113.85(18) . . ?
C8 C13 O1 119.88(18) . . ?
C8 C13 C12 126.2(2) . . ?
C4 C14 C15A 111.8(3) . . ?
C4 C14 C16 110.2(3) . . ?
C15 C14 C4 111.8(4) . . ?
C15 C14 C16 109.2(5) . . ?
C15 C14 C17 113.5(7) . . ?
C16A C14 C4 110.4(3) . . ?
C16A C14 C15A 104.9(4) . . ?
C17 C14 C4 107.1(6) . . ?
C17 C14 C16 104.8(6) . . ?
C17A C14 C4 110.1(4) . . ?
C17A C14 C15A 106.2(4) . . ?
C17A C14 C16A 113.3(4) . . ?
C14 C15 H15A 109.5 . . ?
C14 C15 H15B 109.5 . . ?
C14 C15 H15C 109.5 . . ?
H15A C15 H15B 109.5 . . ?
H15A C15 H15C 109.5 . . ?
H15B C15 H15C 109.5 . . ?
C14 C15A H15D 109.5 . . ?
C14 C15A H15E 109.5 . . ?
C14 C15A H15F 109.5 . . ?
H15D C15A H15E 109.5 . . ?
H15D C15A H15F 109.5 . . ?
H15E C15A H15F 109.5 . . ?
C14 C16 H16A 109.5 . . ?
C14 C16 H16B 109.5 . . ?
C14 C16 H16C 109.5 . . ?
H16A C16 H16B 109.5 . . ?
H16A C16 H16C 109.5 . . ?
H16B C16 H16C 109.5 . . ?
C14 C16A H16D 109.5 . . ?
C14 C16A H16E 109.5 . . ?
C14 C16A H16F 109.5 . . ?
H16D C16A H16E 109.5 . . ?
H16D C16A H16F 109.5 . . ?
H16E C16A H16F 109.5 . . ?
C14 C17 H17A 109.5 . . ?
C14 C17 H17B 109.5 . . ?
C14 C17 H17C 109.5 . . ?
H17A C17 H17B 109.5 . . ?
H17A C17 H17C 109.5 . . ?
H17B C17 H17C 109.5 . . ?
C14 C17A H17D 109.5 . . ?
C14 C17A H17E 109.5 . . ?
C14 C17A H17F 109.5 . . ?
H17D C17A H17E 109.5 . . ?
H17D C17A H17F 109.5 . . ?
H17E C17A H17F 109.5 . . ?
C7 C18 H18A 109.5 . . ?
C7 C18 H18B 109.5 . . ?
C7 C18 H18C 109.5 . . ?
H18A C18 H18B 109.5 . . ?
H18A C18 H18C 109.5 . . ?
H18B C18 H18C 109.5 . . ?
C7 C19 H19A 109.5 . . ?
C7 C19 H19B 109.5 . . ?
C7 C19 H19C 109.5 . . ?
H19A C19 H19B 109.5 . . ?
H19A C19 H19C 109.5 . . ?
H19B C19 H19C 109.5 . . ?
C21 C20 C10 109.6(2) . . ?
C22 C20 C10 109.8(2) . . ?
C22 C20 C21 108.5(3) . . ?
C23 C20 C10 112.7(2) . . ?
C23 C20 C21 107.3(3) . . ?
C23 C20 C22 108.8(3) . . ?
C20 C21 H21A 109.5 . . ?
C20 C21 H21B 109.5 . . ?
C20 C21 H21C 109.5 . . ?
H21A C21 H21B 109.5 . . ?
H21A C21 H21C 109.5 . . ?
H21B C21 H21C 109.5 . . ?
C20 C22 H22A 109.5 . . ?
C20 C22 H22B 109.5 . . ?
C20 C22 H22C 109.5 . . ?
H22A C22 H22B 109.5 . . ?
H22A C22 H22C 109.5 . . ?
H22B C22 H22C 109.5 . . ?
C20 C23 H23A 109.5 . . ?
C20 C23 H23B 109.5 . . ?
C20 C23 H23C 109.5 . . ?
H23A C23 H23B 109.5 . . ?
H23A C23 H23C 109.5 . . ?
H23B C23 H23C 109.5 . . ?
Si1 C24 Al1 86.96(17) . . ?
C25 C24 Si1 117.1(3) . . ?
C25 C24 Al1 120.0(3) . . ?
C25 C24 C26 109.1(4) . . ?
C26 C24 Si1 111.9(3) . . ?
C26 C24 Al1 110.3(3) . . ?
Si1 C24A Al1 84.5(6) . . ?
C25A C24A Si1 115.9(11) . . ?
C25A C24A Al1 118.9(11) . . ?
C26A C24A Si1 112.4(12) . . ?
C26A C24A Al1 116.4(10) . . ?
C26A C24A C25A 107.5(13) . . ?
C24 C25 H25A 109.5 . . ?
C24 C25 H25B 109.5 . . ?
C24 C25 H25C 109.5 . . ?
H25A C25 H25B 109.5 . . ?
H25A C25 H25C 109.5 . . ?
H25B C25 H25C 109.5 . . ?
C24A C25A H25D 109.5 . . ?
C24A C25A H25E 109.5 . . ?
C24A C25A H25F 109.5 . . ?
H25D C25A H25E 109.5 . . ?
H25D C25A H25F 109.5 . . ?
H25E C25A H25F 109.5 . . ?
C24 C26 H26A 109.5 . . ?
C24 C26 H26B 109.5 . . ?
C24 C26 H26C 109.5 . . ?
H26A C26 H26B 109.5 . . ?
H26A C26 H26C 109.5 . . ?
H26B C26 H26C 109.5 . . ?
C24A C26A H26D 109.5 . . ?
C24A C26A H26E 109.5 . . ?
C24A C26A H26F 109.5 . . ?
H26D C26A H26E 109.5 . . ?
H26D C26A H26F 109.5 . . ?
H26E C26A H26F 109.5 . . ?
Si1 C27 H27 105.6 . . ?
C28 C27 Si1 112.95(17) . . ?
C28 C27 H27 105.6 . . ?
C29 C27 Si1 116.2(2) . . ?
C29 C27 H27 105.6 . . ?
C29 C27 C28 109.9(2) . . ?
C27 C28 H28A 109.5 . . ?
C27 C28 H28B 109.5 . . ?
C27 C28 H28C 109.5 . . ?
H28A C28 H28B 109.5 . . ?
H28A C28 H28C 109.5 . . ?
H28B C28 H28C 109.5 . . ?
C27 C29 H29A 109.5 . . ?
C27 C29 H29B 109.5 . . ?
C27 C29 H29C 109.5 . . ?
H29A C29 H29B 109.5 . . ?
H29A C29 H29C 109.5 . . ?
H29B C29 H29C 109.5 . . ?
Si1 C30 H30 106.1 . . ?
C31 C30 Si1 112.58(19) . . ?
C31 C30 H30 106.1 . . ?
C32 C30 Si1 115.37(19) . . ?
C32 C30 H30 106.1 . . ?
C32 C30 C31 109.9(2) . . ?
C30 C31 H31A 109.5 . . ?
C30 C31 H31B 109.5 . . ?
C30 C31 H31C 109.5 . . ?
H31A C31 H31B 109.5 . . ?
H31A C31 H31C 109.5 . . ?
H31B C31 H31C 109.5 . . ?
K1 C32 H32A 53.5 4_676 . ?
K1 C32 H32B 65.3 4_676 . ?
K1 C32 H32C 97.3 4_676 . ?
C30 C32 K1 152.57(19) . 4_676 ?
C30 C32 H32A 109.5 . . ?
C30 C32 H32B 109.5 . . ?
C30 C32 H32C 109.5 . . ?
H32A C32 H32B 109.5 . . ?
H32A C32 H32C 109.5 . . ?
H32B C32 H32C 109.5 . . ?
Si2 C33 H33 104.8 . . ?
C34 C33 Si2 114.9(2) . . ?
C34 C33 H33 104.8 . . ?
C34 C33 C35 109.8(3) . . ?
C35 C33 Si2 116.4(2) . . ?
C35 C33 H33 104.8 . . ?
C33 C34 H34A 109.5 . . ?
C33 C34 H34B 109.5 . . ?
C33 C34 H34C 109.5 . . ?
H34A C34 H34B 109.5 . . ?
H34A C34 H34C 109.5 . . ?
H34B C34 H34C 109.5 . . ?
C33 C35 H35A 109.5 . . ?
C33 C35 H35B 109.5 . . ?
C33 C35 H35C 109.5 . . ?
H35A C35 H35B 109.5 . . ?
H35A C35 H35C 109.5 . . ?
H35B C35 H35C 109.5 . . ?
Si2 C36 H36 104.9 . . ?
C37 C36 Si2 115.29(18) . . ?
C37 C36 H36 104.9 . . ?
C37 C36 C38 109.8(3) . . ?
C38 C36 Si2 115.8(2) . . ?
C38 C36 H36 104.9 . . ?
C36 C37 H37A 109.5 . . ?
C36 C37 H37B 109.5 . . ?
C36 C37 H37C 109.5 . . ?
H37A C37 H37B 109.5 . . ?
H37A C37 H37C 109.5 . . ?
H37B C37 H37C 109.5 . . ?
C36 C38 H38A 109.5 . . ?
C36 C38 H38B 109.5 . . ?
C36 C38 H38C 109.5 . . ?
H38A C38 H38B 109.5 . . ?
H38A C38 H38C 109.5 . . ?
H38B C38 H38C 109.5 . . ?
Si2 C39 H39 106.7 . . ?
C40 C39 Si2 114.2(2) . . ?
C40 C39 H39 106.7 . . ?
C40 C39 C41 108.2(2) . . ?
C41 C39 Si2 113.8(2) . . ?
C41 C39 H39 106.7 . . ?
C39 C40 H40A 109.5 . . ?
C39 C40 H40B 109.5 . . ?
C39 C40 H40C 109.5 . . ?
H40A C40 H40B 109.5 . . ?
H40A C40 H40C 109.5 . . ?
H40B C40 H40C 109.5 . . ?
C39 C41 H41A 109.5 . . ?
C39 C41 H41B 109.5 . . ?
C39 C41 H41C 109.5 . . ?
H41A C41 H41B 109.5 . . ?
H41A C41 H41C 109.5 . . ?
H41B C41 H41C 109.5 . . ?
O2 C42 H42A 109.7 . . ?
O2 C42 H42B 109.7 . . ?
O2 C42 C43 109.6(3) . . ?
H42A C42 H42B 108.2 . . ?
C43 C42 H42A 109.7 . . ?
C43 C42 H42B 109.7 . . ?
O3 C43 C42 108.4(3) . . ?
O3 C43 H43A 110.0 . . ?
O3 C43 H43B 110.0 . . ?
C42 C43 H43A 110.0 . . ?
C42 C43 H43B 110.0 . . ?
H43A C43 H43B 108.4 . . ?
O3 C44 H44A 109.9 . . ?
O3 C44 H44B 109.9 . . ?
O3 C44 C45 108.8(3) . . ?
H44A C44 H44B 108.3 . . ?
C45 C44 H44A 109.9 . . ?
C45 C44 H44B 109.9 . . ?
O4 C45 C44 108.0(3) . . ?
O4 C45 H45A 110.1 . . ?
O4 C45 H45B 110.1 . . ?
C44 C45 H45A 110.1 . . ?
C44 C45 H45B 110.1 . . ?
H45A C45 H45B 108.4 . . ?
O4 C46 H46A 109.9 . . ?
O4 C46 H46B 109.9 . . ?
O4 C46 C47 108.7(2) . . ?
H46A C46 H46B 108.3 . . ?
C47 C46 H46A 109.9 . . ?
C47 C46 H46B 109.9 . . ?
O5 C47 C46 108.7(3) . . ?
O5 C47 H47A 110.0 . . ?
O5 C47 H47B 110.0 . . ?
C46 C47 H47A 110.0 . . ?
C46 C47 H47B 110.0 . . ?
H47A C47 H47B 108.3 . . ?
O5 C48 H48A 109.9 . . ?
O5 C48 H48B 109.9 . . ?
O5 C48 C49 108.8(2) . . ?
H48A C48 H48B 108.3 . . ?
C49 C48 H48A 109.9 . . ?
C49 C48 H48B 109.9 . . ?
O6 C49 C48 108.3(2) . . ?
O6 C49 H49A 110.0 . . ?
O6 C49 H49B 110.0 . . ?
C48 C49 H49A 110.0 . . ?
C48 C49 H49B 110.0 . . ?
H49A C49 H49B 108.4 . . ?
O6 C50 H50A 110.0 . . ?
O6 C50 H50B 110.0 . . ?
O6 C50 C51 108.3(2) . . ?
H50A C50 H50B 108.4 . . ?
C51 C50 H50A 110.0 . . ?
C51 C50 H50B 110.0 . . ?
O7 C51 C50 109.2(2) . . ?
O7 C51 H51A 109.8 . . ?
O7 C51 H51B 109.8 . . ?
C50 C51 H51A 109.8 . . ?
C50 C51 H51B 109.8 . . ?
H51A C51 H51B 108.3 . . ?
O7 C52 H52A 109.9 . . ?
O7 C52 H52B 109.9 . . ?
O7 C52 C53 108.9(3) . . ?
H52A C52 H52B 108.3 . . ?
C53 C52 H52A 109.9 . . ?
C53 C52 H52B 109.9 . . ?
O2 C53 C52 107.9(3) . . ?
O2 C53 H53A 110.1 . . ?
O2 C53 H53B 110.1 . . ?
C52 C53 H53A 110.1 . . ?
C52 C53 H53B 110.1 . . ?
H53A C53 H53B 108.4 . . ?
H54A C54 H54B 109.5 . . ?
H54A C54 H54C 109.5 . . ?
H54B C54 H54C 109.5 . . ?
C55 C54 H54A 109.5 . . ?
C55 C54 H54B 109.5 . . ?
C55 C54 H54C 109.5 . . ?
H54D C54A H54E 109.5 . . ?
H54D C54A H54F 109.5 . . ?
H54E C54A H54F 109.5 . . ?
C55A C54A H54D 109.5 . . ?
C55A C54A H54E 109.5 . . ?
C55A C54A H54F 109.5 . . ?
C54 C55 H55A 109.4 . . ?
C54 C55 H55B 109.4 . . ?
H55A C55 H55B 108.0 . . ?
C56 C55 C54 111.4(6) . . ?
C56 C55 H55A 109.4 . . ?
C56 C55 H55B 109.4 . . ?
C54A C55A H55C 109.7 . . ?
C54A C55A H55D 109.7 . . ?
C54A C55A C56A 109.8(15) . . ?
H55C C55A H55D 108.2 . . ?
C56A C55A H55C 109.7 . . ?
C56A C55A H55D 109.7 . . ?
C55 C56 H56A 108.9 . . ?
C55 C56 H56B 108.9 . . ?
H56A C56 H56B 107.7 . . ?
C57 C56 C55 113.6(5) . . ?
C57 C56 H56A 108.9 . . ?
C57 C56 H56B 108.9 . . ?
C55A C56A H56C 112.1 . . ?
C55A C56A H56D 112.1 . . ?
C55A C56A C57A 98.4(13) . . ?
H56C C56A H56D 109.7 . . ?
C57A C56A H56C 112.1 . . ?
C57A C56A H56D 112.1 . . ?
C56 C57 H57A 109.2 . . ?
C56 C57 H57B 109.2 . . ?
C56 C57 C58 112.0(5) . . ?
H57A C57 H57B 107.9 . . ?
C58 C57 H57A 109.2 . . ?
C58 C57 H57B 109.2 . . ?
C56A C57A H57C 111.7 . . ?
C56A C57A H57D 111.7 . . ?
H57C C57A H57D 109.5 . . ?
C58A C57A C56A 100.4(13) . . ?
C58A C57A H57C 111.7 . . ?
C58A C57A H57D 111.7 . . ?
C57 C58 H58A 109.5 . . ?
C57 C58 H58B 109.5 . . ?
C57 C58 H58C 109.5 . . ?
H58A C58 H58B 109.5 . . ?
H58A C58 H58C 109.5 . . ?
H58B C58 H58C 109.5 . . ?
C57A C58A H58D 109.5 . . ?
C57A C58A H58E 109.5 . . ?
C57A C58A H58F 109.5 . . ?
H58D C58A H58E 109.5 . . ?
H58D C58A H58F 109.5 . . ?
H58E C58A H58F 109.5 . . ?
Si1 C59 H59 107.5 . . ?
C60 C59 Si1 113(2) . . ?
C60 C59 H59 107.5 . . ?
C60 C59 C61 106(2) . . ?
C61 C59 Si1 115.5(17) . . ?
C61 C59 H59 107.5 . . ?
C59 C60 H60A 109.5 . . ?
C59 C60 H60B 109.5 . . ?
C59 C60 H60C 109.5 . . ?
H60A C60 H60B 109.5 . . ?
H60A C60 H60C 109.5 . . ?
H60B C60 H60C 109.5 . . ?
C59 C61 H61A 109.5 . . ?
C59 C61 H61B 109.5 . . ?
C59 C61 H61C 109.5 . . ?
H61A C61 H61B 109.5 . . ?
H61A C61 H61C 109.5 . . ?
H61B C61 H61C 109.5 . . ?

loop_
_geom_bond_atom_site_label_1
_geom_bond_atom_site_label_2
_geom_bond_distance
_geom_bond_site_symmetry_2
_geom_bond_publ_flag
K1 H 2.66(2) . ?
K1 O2 2.868(2) . ?
K1 O3 2.7652(19) . ?
K1 O4 2.8685(19) . ?
K1 O5 2.848(2) . ?
K1 O6 2.9004(18) . ?
K1 O7 2.8287(18) . ?
Si1 N1 1.7311(18) . ?
Si1 C24 1.860(5) . ?
Si1 C24A 2.04(2) . ?
Si1 C27 1.902(3) . ?
Si1 C30 1.929(3) . ?
Si1 C59 1.68(2) . ?
Si2 N2 1.7500(17) . ?
Si2 C33 1.895(3) . ?
Si2 C36 1.923(3) . ?
Si2 C39 1.917(3) . ?
Al1 H 1.60(3) . ?
Al1 O1 2.3274(15) . ?
Al1 N1 1.9203(19) . ?
Al1 N2 1.9604(19) . ?
Al1 C24 2.118(5) . ?
Al1 C24A 2.042(18) . ?
O1 C1 1.398(2) . ?
O1 C13 1.390(3) . ?
O2 C42 1.424(4) . ?
O2 C53 1.401(4) . ?
O3 C43 1.412(5) . ?
O3 C44 1.419(4) . ?
O4 C45 1.407(4) . ?
O4 C46 1.437(4) . ?
O5 C47 1.412(3) . ?
O5 C48 1.427(4) . ?
O6 C49 1.409(4) . ?
O6 C50 1.419(3) . ?
O7 C51 1.400(4) . ?
O7 C52 1.430(4) . ?
N1 C2 1.364(3) . ?
N2 C12 1.402(3) . ?
C1 C2 1.397(3) . ?
C1 C6 1.376(3) . ?
C2 C3 1.403(3) . ?
C3 H3 0.9500 . ?
C3 C4 1.396(3) . ?
C4 C5 1.400(3) . ?
C4 C14 1.539(3) . ?
C5 H5 0.9500 . ?
C5 C6 1.401(3) . ?
C6 C7 1.533(3) . ?
C7 C8 1.540(3) . ?
C7 C18 1.539(3) . ?
C7 C19 1.528(3) . ?
C8 C9 1.394(3) . ?
C8 C13 1.381(3) . ?
C9 H9 0.9500 . ?
C9 C10 1.402(3) . ?
C10 C11 1.393(3) . ?
C10 C20 1.546(3) . ?
C11 H11 0.9500 . ?
C11 C12 1.406(3) . ?
C12 C13 1.398(3) . ?
C14 C15 1.503(6) . ?
C14 C15A 1.568(5) . ?
C14 C16 1.570(6) . ?
C14 C16A 1.515(5) . ?
C14 C17 1.523(7) . ?
C14 C17A 1.514(5) . ?
C15 H15A 0.9800 . ?
C15 H15B 0.9800 . ?
C15 H15C 0.9800 . ?
C15A H15D 0.9800 . ?
C15A H15E 0.9800 . ?
C15A H15F 0.9800 . ?
C16 H16A 0.9800 . ?
C16 H16B 0.9800 . ?
C16 H16C 0.9800 . ?
C16A H16D 0.9800 . ?
C16A H16E 0.9800 . ?
C16A H16F 0.9800 . ?
C17 H17A 0.9800 . ?
C17 H17B 0.9800 . ?
C17 H17C 0.9800 . ?
C17A H17D 0.9800 . ?
C17A H17E 0.9800 . ?
C17A H17F 0.9800 . ?
C18 H18A 0.9800 . ?
C18 H18B 0.9800 . ?
C18 H18C 0.9800 . ?
C19 H19A 0.9800 . ?
C19 H19B 0.9800 . ?
C19 H19C 0.9800 . ?
C20 C21 1.531(4) . ?
C20 C22 1.520(5) . ?
C20 C23 1.512(5) . ?
C21 H21A 0.9800 . ?
C21 H21B 0.9800 . ?
C21 H21C 0.9800 . ?
C22 H22A 0.9800 . ?
C22 H22B 0.9800 . ?
C22 H22C 0.9800 . ?
C23 H23A 0.9800 . ?
C23 H23B 0.9800 . ?
C23 H23C 0.9800 . ?
C24 C25 1.523(5) . ?
C24 C26 1.546(5) . ?
C24A C25A 1.533(8) . ?
C24A C26A 1.524(8) . ?
C25 H25A 0.9800 . ?
C25 H25B 0.9800 . ?
C25 H25C 0.9800 . ?
C25A H25D 0.9800 . ?
C25A H25E 0.9800 . ?
C25A H25F 0.9800 . ?
C26 H26A 0.9800 . ?
C26 H26B 0.9800 . ?
C26 H26C 0.9800 . ?
C26A H26D 0.9800 . ?
C26A H26E 0.9800 . ?
C26A H26F 0.9800 . ?
C27 H27 1.0000 . ?
C27 C28 1.526(4) . ?
C27 C29 1.521(4) . ?
C28 H28A 0.9800 . ?
C28 H28B 0.9800 . ?
C28 H28C 0.9800 . ?
C29 H29A 0.9800 . ?
C29 H29B 0.9800 . ?
C29 H29C 0.9800 . ?
C30 H30 1.0000 . ?
C30 C31 1.533(4) . ?
C30 C32 1.530(4) . ?
C31 H31A 0.9800 . ?
C31 H31B 0.9800 . ?
C31 H31C 0.9800 . ?
C32 H32A 0.9800 . ?
C32 H32B 0.9800 . ?
C32 H32C 0.9800 . ?
C33 H33 1.0000 . ?
C33 C34 1.529(4) . ?
C33 C35 1.543(4) . ?
C34 H34A 0.9800 . ?
C34 H34B 0.9800 . ?
C34 H34C 0.9800 . ?
C35 H35A 0.9800 . ?
C35 H35B 0.9800 . ?
C35 H35C 0.9800 . ?
C36 H36 1.0000 . ?
C36 C37 1.523(4) . ?
C36 C38 1.532(4) . ?
C37 H37A 0.9800 . ?
C37 H37B 0.9800 . ?
C37 H37C 0.9800 . ?
C38 H38A 0.9800 . ?
C38 H38B 0.9800 . ?
C38 H38C 0.9800 . ?
C39 H39 1.0000 . ?
C39 C40 1.536(4) . ?
C39 C41 1.543(4) . ?
C40 H40A 0.9800 . ?
C40 H40B 0.9800 . ?
C40 H40C 0.9800 . ?
C41 H41A 0.9800 . ?
C41 H41B 0.9800 . ?
C41 H41C 0.9800 . ?
C42 H42A 0.9900 . ?
C42 H42B 0.9900 . ?
C42 C43 1.483(6) . ?
C43 H43A 0.9900 . ?
C43 H43B 0.9900 . ?
C44 H44A 0.9900 . ?
C44 H44B 0.9900 . ?
C44 C45 1.480(6) . ?
C45 H45A 0.9900 . ?
C45 H45B 0.9900 . ?
C46 H46A 0.9900 . ?
C46 H46B 0.9900 . ?
C46 C47 1.477(5) . ?
C47 H47A 0.9900 . ?
C47 H47B 0.9900 . ?
C48 H48A 0.9900 . ?
C48 H48B 0.9900 . ?
C48 C49 1.476(4) . ?
C49 H49A 0.9900 . ?
C49 H49B 0.9900 . ?
C50 H50A 0.9900 . ?
C50 H50B 0.9900 . ?
C50 C51 1.488(5) . ?
C51 H51A 0.9900 . ?
C51 H51B 0.9900 . ?
C52 H52A 0.9900 . ?
C52 H52B 0.9900 . ?
C52 C53 1.480(6) . ?
C53 H53A 0.9900 . ?
C53 H53B 0.9900 . ?
C54 H54A 0.9800 . ?
C54 H54B 0.9800 . ?
C54 H54C 0.9800 . ?
C54 C55 1.533(7) . ?
C54A H54D 0.9800 . ?
C54A H54E 0.9800 . ?
C54A H54F 0.9800 . ?
C54A C55A 1.515(8) . ?
C55 H55A 0.9900 . ?
C55 H55B 0.9900 . ?
C55 C56 1.515(6) . ?
C55A H55C 0.9900 . ?
C55A H55D 0.9900 . ?
C55A C56A 1.526(8) . ?
C56 H56A 0.9900 . ?
C56 H56B 0.9900 . ?
C56 C57 1.493(6) . ?
C56A H56C 0.9900 . ?
C56A H56D 0.9900 . ?
C56A C57A 1.537(8) . ?
C57 H57A 0.9900 . ?
C57 H57B 0.9900 . ?
C57 C58 1.528(6) . ?
C57A H57C 0.9900 . ?
C57A H57D 0.9900 . ?
C57A C58A 1.529(8) . ?
C58 H58A 0.9800 . ?
C58 H58B 0.9800 . ?
C58 H58C 0.9800 . ?
C58A H58D 0.9800 . ?
C58A H58E 0.9800 . ?
C58A H58F 0.9800 . ?
C59 H59 1.0000 . ?
C59 C60 1.527(8) . ?
C59 C61 1.534(8) . ?
C60 H60A 0.9800 . ?
C60 H60B 0.9800 . ?
C60 H60C 0.9800 . ?
C61 H61A 0.9800 . ?
C61 H61B 0.9800 . ?
C61 H61C 0.9800 . ?

loop_
_geom_torsion_atom_site_label_1
_geom_torsion_atom_site_label_2
_geom_torsion_atom_site_label_3
_geom_torsion_atom_site_label_4
_geom_torsion
_geom_torsion_site_symmetry_1
_geom_torsion_site_symmetry_2
_geom_torsion_site_symmetry_3
_geom_torsion_site_symmetry_4
_geom_torsion_publ_flag
K1 O2 C42 C43 -51.1(3) . . . . ?
K1 O2 C53 C52 64.8(3) . . . . ?
K1 O3 C43 C42 -43.0(4) . . . . ?
K1 O3 C44 C45 24.4(3) . . . . ?
K1 O4 C45 C44 69.2(3) . . . . ?
K1 O4 C46 C47 -58.4(3) . . . . ?
K1 O5 C47 C46 -38.0(3) . . . . ?
K1 O5 C48 C49 36.7(3) . . . . ?
K1 O6 C49 C48 60.1(3) . . . . ?
K1 O6 C50 C51 -60.4(2) . . . . ?
K1 O7 C51 C50 -36.6(3) . . . . ?
K1 O7 C52 C53 29.9(3) . . . . ?
Si1 N1 C2 C1 -163.99(18) . . . . ?
Si1 N1 C2 C3 11.4(4) . . . . ?
Si1 C30 C32 K1 141.9(3) . . . 4_676 ?
Si2 N2 C12 C11 29.1(3) . . . . ?
Si2 N2 C12 C13 -150.62(16) . . . . ?
Al1 O1 C1 C2 4.9(2) . . . . ?
Al1 O1 C1 C6 -166.14(16) . . . . ?
Al1 O1 C13 C8 163.54(16) . . . . ?
Al1 O1 C13 C12 -14.8(2) . . . . ?
Al1 N1 C2 C1 6.2(3) . . . . ?
Al1 N1 C2 C3 -178.39(18) . . . . ?
Al1 N2 C12 C11 -159.41(19) . . . . ?
Al1 N2 C12 C13 20.8(3) . . . . ?
O1 C1 C2 N1 -7.0(3) . . . . ?
O1 C1 C2 C3 176.94(18) . . . . ?
O1 C1 C6 C5 -178.11(18) . . . . ?
O1 C1 C6 C7 4.4(3) . . . . ?
O2 C42 C43 O3 61.7(4) . . . . ?
O3 C44 C45 O4 -65.1(4) . . . . ?
O4 C46 C47 O5 63.7(3) . . . . ?
O5 C48 C49 O6 -64.3(3) . . . . ?
O6 C50 C51 O7 65.6(3) . . . . ?
O7 C52 C53 O2 -63.3(3) . . . . ?
N1 Si1 C24 Al1 11.53(14) . . . . ?
N1 Si1 C24 C25 133.9(3) . . . . ?
N1 Si1 C24 C26 -99.1(3) . . . . ?
N1 Si1 C59 C60 -96.5(19) . . . . ?
N1 Si1 C59 C61 25.2(19) . . . . ?
N1 C2 C3 C4 -170.9(2) . . . . ?
N2 Si2 C33 C34 -78.3(2) . . . . ?
N2 Si2 C33 C35 151.4(2) . . . . ?
N2 C12 C13 O1 -1.1(3) . . . . ?
N2 C12 C13 C8 -179.3(2) . . . . ?
C1 O1 C13 C8 40.3(2) . . . . ?
C1 O1 C13 C12 -137.97(18) . . . . ?
C1 C2 C3 C4 4.5(3) . . . . ?
C1 C6 C7 C8 35.0(3) . . . . ?
C1 C6 C7 C18 -81.5(2) . . . . ?
C1 C6 C7 C19 157.6(2) . . . . ?
C2 C1 C6 C5 12.0(3) . . . . ?
C2 C1 C6 C7 -165.5(2) . . . . ?
C2 C3 C4 C5 3.0(3) . . . . ?
C2 C3 C4 C14 -177.9(2) . . . . ?
C3 C4 C5 C6 -3.8(3) . . . . ?
C3 C4 C14 C15 -37.6(6) . . . . ?
C3 C4 C14 C15A -8.2(5) . . . . ?
C3 C4 C14 C16 -159.3(5) . . . . ?
C3 C4 C14 C16A -124.6(4) . . . . ?
C3 C4 C14 C17 87.3(6) . . . . ?
C3 C4 C14 C17A 109.6(4) . . . . ?
C4 C5 C6 C1 -3.2(3) . . . . ?
C4 C5 C6 C7 174.0(2) . . . . ?
C5 C4 C14 C15 141.5(6) . . . . ?
C5 C4 C14 C15A 170.9(4) . . . . ?
C5 C4 C14 C16 19.8(6) . . . . ?
C5 C4 C14 C16A 54.5(4) . . . . ?
C5 C4 C14 C17 -93.6(6) . . . . ?
C5 C4 C14 C17A -71.3(4) . . . . ?
C5 C6 C7 C8 -142.2(2) . . . . ?
C5 C6 C7 C18 101.3(3) . . . . ?
C5 C6 C7 C19 -19.5(3) . . . . ?
C6 C1 C2 N1 163.5(2) . . . . ?
C6 C1 C2 C3 -12.6(3) . . . . ?
C6 C7 C8 C9 143.4(2) . . . . ?
C6 C7 C8 C13 -38.3(3) . . . . ?
C7 C8 C9 C10 179.1(2) . . . . ?
C7 C8 C13 O1 1.9(3) . . . . ?
C7 C8 C13 C12 180.0(2) . . . . ?
C8 C9 C10 C11 0.5(4) . . . . ?
C8 C9 C10 C20 -179.8(2) . . . . ?
C9 C8 C13 O1 -179.60(19) . . . . ?
C9 C8 C13 C12 -1.5(3) . . . . ?
C9 C10 C11 C12 -1.2(4) . . . . ?
C9 C10 C20 C21 51.4(4) . . . . ?
C9 C10 C20 C22 -67.7(4) . . . . ?
C9 C10 C20 C23 170.9(3) . . . . ?
C10 C11 C12 N2 -179.3(2) . . . . ?
C10 C11 C12 C13 0.5(3) . . . . ?
C11 C10 C20 C21 -128.9(3) . . . . ?
C11 C10 C20 C22 112.0(3) . . . . ?
C11 C10 C20 C23 -9.4(4) . . . . ?
C11 C12 C13 O1 179.10(18) . . . . ?
C11 C12 C13 C8 0.9(3) . . . . ?
C13 O1 C1 C2 127.02(19) . . . . ?
C13 O1 C1 C6 -44.1(2) . . . . ?
C13 C8 C9 C10 0.7(3) . . . . ?
C14 C4 C5 C6 177.1(2) . . . . ?
C18 C7 C8 C9 -99.2(3) . . . . ?
C18 C7 C8 C13 79.1(2) . . . . ?
C19 C7 C8 C9 20.8(3) . . . . ?
C19 C7 C8 C13 -160.8(2) . . . . ?
C20 C10 C11 C12 179.1(2) . . . . ?
C24 Si1 N1 Al1 -12.82(16) . . . . ?
C24 Si1 N1 C2 159.1(3) . . . . ?
C24A Si1 N1 Al1 1.5(4) . . . . ?
C24A Si1 N1 C2 173.5(5) . . . . ?
C24A Si1 C59 C60 166.0(19) . . . . ?
C24A Si1 C59 C61 -72.3(18) . . . . ?
C27 Si1 N1 Al1 104.84(11) . . . . ?
C27 Si1 N1 C2 -83.2(2) . . . . ?
C27 Si1 C24 Al1 -102.70(16) . . . . ?
C27 Si1 C24 C25 19.7(4) . . . . ?
C27 Si1 C24 C26 146.6(3) . . . . ?
C27 Si1 C59 C60 46(2) . . . . ?
C27 Si1 C59 C61 167.4(13) . . . . ?
C30 Si1 N1 Al1 -137.19(11) . . . . ?
C30 Si1 N1 C2 34.8(3) . . . . ?
C30 Si1 C24 Al1 129.82(13) . . . . ?
C30 Si1 C24 C25 -107.8(3) . . . . ?
C30 Si1 C24 C26 19.2(4) . . . . ?
C31 C30 C32 K1 13.4(5) . . . 4_676 ?
C33 Si2 N2 Al1 -15.64(15) . . . . ?
C33 Si2 N2 C12 155.40(17) . . . . ?
C36 Si2 N2 Al1 99.49(14) . . . . ?
C36 Si2 N2 C12 -89.47(18) . . . . ?
C36 Si2 C33 C34 163.5(2) . . . . ?
C36 Si2 C33 C35 33.2(3) . . . . ?
C39 Si2 N2 Al1 -137.23(13) . . . . ?
C39 Si2 N2 C12 33.8(2) . . . . ?
C39 Si2 C33 C34 43.2(2) . . . . ?
C39 Si2 C33 C35 -87.1(2) . . . . ?
C42 O2 C53 C52 -168.3(3) . . . . ?
C43 O3 C44 C45 173.6(3) . . . . ?
C44 O3 C43 C42 168.1(3) . . . . ?
C45 O4 C46 C47 -176.2(3) . . . . ?
C46 O4 C45 C44 -168.5(3) . . . . ?
C47 O5 C48 C49 -177.8(2) . . . . ?
C48 O5 C47 C46 176.6(2) . . . . ?
C49 O6 C50 C51 174.7(2) . . . . ?
C50 O6 C49 C48 -176.2(2) . . . . ?
C51 O7 C52 C53 176.0(3) . . . . ?
C52 O7 C51 C50 177.2(2) . . . . ?
C53 O2 C42 C43 -176.1(3) . . . . ?
C54 C55 C56 C57 170.3(7) . . . . ?
C54A C55A C56A C57A -179.8(19) . . . . ?
C55 C56 C57 C58 171.9(7) . . . . ?
C55A C56A C57A C58A 163(2) . . . . ?
C59 Si1 N1 Al1 -105.1(8) . . . . ?
C59 Si1 N1 C2 66.9(8) . . . . ?
